data_4337922
loop_
_publ_author_name
'Kiernicki, John J.'
'Newell, Brian S.'
'Matson, Ellen M.'
'Anderson, Nickolas H.'
'Fanwick, Phillip E.'
'Shores, Matthew P.'
'Bart, Suzanne C.'

_publ_section_title
;
 Multielectron C-O Bond Activation Mediated by a Family of Reduced Uranium
 Complexes.
;
_journal_issue 7
_journal_name_full 'Inorganic chemistry'
_journal_page_first 3730
_journal_paper_doi 10.1021/ic500012x
_journal_volume 53
_journal_year 2014
_chemical_formula_moiety 'C67 H66 N3 O2 U1,C4 H8 O1'
_chemical_formula_sum 'C71 H74 N3 O3 U'
_chemical_formula_weight 1255.43
_space_group_IT_number 2
_symmetry_cell_setting triclinic
_symmetry_space_group_name_Hall '-P 1'
_symmetry_space_group_name_H-M 'P -1'
_cell_angle_alpha 78.949(2)
_cell_angle_beta 88.801(3)
_cell_angle_gamma 84.910(3)
_cell_formula_units_Z 2
_cell_length_a 12.5568(5)
_cell_length_b 13.1001(4)
_cell_length_c 18.1409(6)
_cell_measurement_reflns_used 10847
_cell_measurement_temperature 150.0(2)
_cell_measurement_theta_max 72
_cell_measurement_theta_min 2
_cell_volume 2917.19(18)
_computing_cell_refinement 'DENZO/SCALEPACK (Otwinowski & Minor, 1996)'
_computing_data_collection 'CrystalClear(Rigaku, 2001)'
_computing_data_reduction 'DENZO/SCALEPACK (Otwinowski & Minor, 1996)'
_computing_molecular_graphics
;
    ORTEP (Johnson, 1976)
    PLATON (Spek, 2003)
;
_computing_publication_material 'SHELX97(Sheldrick, 2008) and local programs'
_computing_structure_refinement 'SHELX97 (Sheldrick, 2008)'
_computing_structure_solution
;
 Direct methods (SIR2011, Burla et al., in press)
;
_diffrn_ambient_temperature 150.0(2)
_diffrn_measured_fraction_theta_full 0.9330
_diffrn_measured_fraction_theta_max 0.9330
_diffrn_measurement_details
;
Data were collected on a Rigaku Rapid which has a quarter 
chi circle and a 200 degree curved image plate at a fixed 
distance of 127.4mm.  Strategy was optimized using the 
CrystalClear software.  The completeness is the best 
that can be obtained with this geometry. The missing data are not cusp 
data but mostly high angle data.
Also the use of HKL2000/SCALEPACK lowers the number 
of observed data as inconsistent equivalents are removed 
from the data set and not included in the collected total
;
_diffrn_measurement_device_type Rigaku_Rapid_II
_diffrn_measurement_method \w
_diffrn_radiation_monochromator 'confocal optics'
_diffrn_radiation_type CU-K\a
_diffrn_radiation_wavelength 1.54184
_diffrn_reflns_av_R_equivalents 0.0690
_diffrn_reflns_av_sigmaI/netI 0.0265
_diffrn_reflns_limit_h_max 0
_diffrn_reflns_limit_h_min -15
_diffrn_reflns_limit_k_max 16
_diffrn_reflns_limit_k_min -16
_diffrn_reflns_limit_l_max 22
_diffrn_reflns_limit_l_min -22
_diffrn_reflns_number 55030
_diffrn_reflns_theta_full 67.5
_diffrn_reflns_theta_max 72.71
_diffrn_reflns_theta_min 2.48
_diffrn_standards_number 0
_exptl_absorpt_coefficient_mu 8.218
_exptl_absorpt_correction_T_max 0.5182
_exptl_absorpt_correction_T_min 0.4478
_exptl_absorpt_correction_type multi-scan
_exptl_absorpt_process_details 'SCALEPACK (Otwinowski & Minor, 1997)'
_exptl_crystal_colour brown
_exptl_crystal_density_diffrn 1.429
_exptl_crystal_density_method 'not measured'
_exptl_crystal_description plate
_exptl_crystal_F_000 1274
_exptl_crystal_size_max 0.20
_exptl_crystal_size_mid 0.15
_exptl_crystal_size_min 0.08
_refine_diff_density_max 2.29
_refine_diff_density_min -1.14
_refine_ls_extinction_method none
_refine_ls_goodness_of_fit_ref 1.052
_refine_ls_hydrogen_treatment constr
_refine_ls_matrix_type full
_refine_ls_number_parameters 713
_refine_ls_number_reflns 10826
_refine_ls_number_restraints 0
_refine_ls_R_factor_all 0.040
_refine_ls_R_factor_gt 0.039
_refine_ls_shift/su_max 0.002
_refine_ls_structure_factor_coef Fsqd
_refine_ls_weighting_details 'w=1/[\s^2^(Fo^2^)+(0.0699P)^2^+5.7064P] where P=(Fo^2^+2Fc^2^)/3'
_refine_ls_weighting_scheme calc
_refine_ls_wR_factor_gt 0.103
_refine_ls_wR_factor_ref 0.104
_reflns_number_gt 10610
_reflns_number_total 10826
_reflns_threshold_expression >2.0\s(I)
_cod_data_source_file ic500012x_si_001.cif
_cod_data_source_block JK224
_cod_depositor_comments
;
The following automatic conversions were performed:

'_refine_ls_weighting_scheme' value 'calc ' changed to 'calc'
according to
/usr/data/users/saulius/automatic-downloads/rss-feeds/ACS/lib/dictionaries/cif_core.dic
dictionary named 'cif_core.dic' version 2.4.2 from 2011-04-26.

Automatic conversion script
Id: cif_fix_values 2281 2013-09-26 08:29:07Z andrius 

 Adding full bibliography for 4337916--4337924.cif.

The following automatic conversions were performed:

data name '_iucr_refine_instruction_details' was replaced with
'_iucr_refine_instructions_details' as specified in the replacement
file 'data/replacement-values/replacement_tags.lst'.

Automatic conversion script
Id: cif_correct_tags 9268 2022-04-12 08:56:07Z antanas 
;
_cod_original_formula_sum 'C71 H74 N3 O3 U1'
_cod_database_code 4337922

loop_
_symmetry_equiv_pos_as_xyz
'x, y, z'
'-x, -y, -z'

loop_
_atom_site_label
_atom_site_fract_x
_atom_site_fract_y
_atom_site_fract_z
_atom_site_U_iso_or_equiv
_atom_site_adp_type
_atom_site_occupancy
_atom_site_symmetry_multiplicity
_atom_site_calc_flag
_atom_site_refinement_flags
U1 0.084955(10) 0.872245(9) 0.284185(7) 0.02950(7) Uani 1 1 d .
O41 0.0661(2) 0.7375(2) 0.23885(17) 0.0325(6) Uani 1 1 d .
O51 0.2366(2) 0.7989(2) 0.25549(17) 0.0327(6) Uani 1 1 d .
O911 0.6763(12) 0.4093(14) 0.2781(7) 0.251(9) Uani 1 1 d .
N11 0.0083(3) 0.7793(3) 0.3994(2) 0.0354(8) Uani 1 1 d .
N21 -0.1253(3) 0.8506(3) 0.2870(2) 0.0350(8) Uani 1 1 d .
N31 0.1769(3) 0.8856(3) 0.4091(2) 0.0354(8) Uani 1 1 d .
C1 0.1656(4) 1.0612(3) 0.1923(3) 0.0348(9) Uani 1 1 d .
C2 0.1229(4) 1.0887(3) 0.2587(3) 0.0383(10) Uani 1 1 d .
C3 0.0117(4) 1.0821(4) 0.2600(3) 0.0470(12) Uani 1 1 d .
C4 -0.0146(4) 1.0482(4) 0.1945(3) 0.0462(12) Uani 1 1 d .
C5 0.0791(4) 1.0337(4) 0.1535(3) 0.0398(10) Uani 1 1 d .
C6 0.2779(4) 1.0779(4) 0.1625(3) 0.0357(9) Uani 1 1 d .
C7 0.3591(4) 1.0430(4) 0.2253(3) 0.0418(11) Uani 1 1 d .
C8 0.3047(4) 1.0158(4) 0.0997(3) 0.0424(11) Uani 1 1 d .
C12 -0.0851(4) 0.7311(4) 0.3984(3) 0.0389(10) Uani 1 1 d .
C13 -0.1126(5) 0.6533(4) 0.4568(3) 0.0457(11) Uani 1 1 d .
C14 -0.0484(5) 0.6230(4) 0.5197(3) 0.0470(12) Uani 1 1 d .
C15 0.0402(4) 0.6756(4) 0.5234(3) 0.0450(11) Uani 1 1 d .
C16 0.0676(4) 0.7539(4) 0.4649(2) 0.0350(9) Uani 1 1 d .
C17 -0.1566(4) 0.7731(4) 0.3368(3) 0.0386(10) Uani 1 1 d .
C18 0.1558(4) 0.8152(4) 0.4689(3) 0.0381(10) Uani 1 1 d .
C21 -0.2016(4) 0.9073(4) 0.2337(3) 0.0355(9) Uani 1 1 d .
C22 -0.2104(4) 0.8853(4) 0.1622(3) 0.0386(11) Uani 1 1 d .
C23 -0.2756(4) 0.9538(4) 0.1105(3) 0.0444(11) Uani 1 1 d .
C24 -0.3325(4) 1.0415(4) 0.1279(3) 0.0478(12) Uani 1 1 d .
C25 -0.3270(4) 1.0579(4) 0.2003(3) 0.0465(12) Uani 1 1 d .
C26 -0.2632(4) 0.9926(4) 0.2542(3) 0.0427(11) Uani 1 1 d .
C27 -0.1521(5) 0.7900(5) 0.1394(3) 0.0529(14) Uani 1 1 d .
C28 -0.3953(5) 1.1165(6) 0.0683(4) 0.0653(17) Uani 1 1 d .
C29 -0.2580(5) 1.0132(5) 0.3326(3) 0.0537(13) Uani 1 1 d .
C31 0.2556(4) 0.9559(4) 0.4165(3) 0.0365(10) Uani 1 1 d .
C32 0.2214(4) 1.0536(4) 0.4336(3) 0.0424(11) Uani 1 1 d .
C33 0.2959(5) 1.1258(4) 0.4343(3) 0.0468(12) Uani 1 1 d .
C34 0.4027(5) 1.1025(5) 0.4203(3) 0.0484(12) Uani 1 1 d .
C35 0.4362(4) 1.0044(5) 0.4083(3) 0.0470(12) Uani 1 1 d .
C36 0.3644(4) 0.9296(4) 0.4057(3) 0.0422(11) Uani 1 1 d .
C37 0.1070(5) 1.0797(5) 0.4521(4) 0.0552(14) Uani 1 1 d .
C38 0.4803(6) 1.1853(6) 0.4166(4) 0.0695(18) Uani 1 1 d .
C39 0.4043(4) 0.8229(5) 0.3914(3) 0.0486(12) Uani 1 1 d .
C42 0.1420(4) 0.6689(3) 0.2101(2) 0.0326(9) Uani 1 1 d .
C51 0.2577(4) 0.6985(3) 0.2374(2) 0.0335(9) Uani 1 1 d .
C61 0.2822(4) 1.1951(4) 0.1271(3) 0.0352(9) Uani 1 1 d .
C62 0.3615(4) 1.2542(4) 0.1442(3) 0.0420(11) Uani 1 1 d .
C63 0.3661(5) 1.3567(4) 0.1089(3) 0.0484(12) Uani 1 1 d .
C64 0.2922(5) 1.4036(4) 0.0555(3) 0.0484(12) Uani 1 1 d .
C65 0.2124(5) 1.3468(4) 0.0381(3) 0.0514(13) Uani 1 1 d .
C66 0.2074(4) 1.2435(4) 0.0739(3) 0.0449(11) Uani 1 1 d .
C171 -0.2647(5) 0.7324(5) 0.3343(4) 0.0586(15) Uani 1 1 d .
C181 0.2163(5) 0.8012(5) 0.5414(3) 0.0533(13) Uani 1 1 d .
C411 0.1277(4) 0.6935(4) 0.1243(3) 0.0344(9) Uani 1 1 d .
C412 0.1415(4) 0.7933(4) 0.0854(3) 0.0416(11) Uani 1 1 d .
C413 0.1224(5) 0.8215(4) 0.0092(3) 0.0481(12) Uani 1 1 d .
C414 0.0885(5) 0.7501(5) -0.0301(3) 0.0511(13) Uani 1 1 d .
C415 0.0752(5) 0.6499(4) 0.0079(3) 0.0488(12) Uani 1 1 d .
C416 0.0945(4) 0.6218(4) 0.0848(3) 0.0408(10) Uani 1 1 d .
C421 0.1158(4) 0.5570(3) 0.2414(3) 0.0359(10) Uani 1 1 d .
C422 0.0122(4) 0.5403(4) 0.2658(3) 0.0404(10) Uani 1 1 d .
C423 -0.0198(5) 0.4405(4) 0.2862(3) 0.0494(13) Uani 1 1 d .
C424 0.0519(6) 0.3550(4) 0.2834(3) 0.0526(14) Uani 1 1 d .
C425 0.1552(5) 0.3701(4) 0.2608(3) 0.0504(13) Uani 1 1 d .
C426 0.1874(4) 0.4703(4) 0.2399(3) 0.0424(11) Uani 1 1 d .
C511 0.2976(4) 0.6242(4) 0.3099(3) 0.0365(10) Uani 1 1 d .
C512 0.2320(4) 0.6126(4) 0.3731(3) 0.0388(10) Uani 1 1 d .
C513 0.2668(5) 0.5537(4) 0.4405(3) 0.0474(12) Uani 1 1 d .
C514 0.3683(5) 0.5006(5) 0.4473(3) 0.0577(15) Uani 1 1 d .
C515 0.4333(5) 0.5116(6) 0.3846(4) 0.0658(17) Uani 1 1 d .
C516 0.3989(4) 0.5713(5) 0.3171(3) 0.0499(13) Uani 1 1 d .
C521 0.3483(4) 0.7031(3) 0.1787(3) 0.0353(9) Uani 1 1 d .
C522 0.3616(4) 0.6382(4) 0.1264(3) 0.0395(10) Uani 1 1 d .
C523 0.4500(4) 0.6417(4) 0.0784(3) 0.0442(11) Uani 1 1 d .
C524 0.5265(4) 0.7104(4) 0.0816(3) 0.0482(12) Uani 1 1 d .
C525 0.5146(4) 0.7740(4) 0.1346(3) 0.0491(12) Uani 1 1 d .
C526 0.4274(4) 0.7697(4) 0.1823(3) 0.0437(11) Uani 1 1 d .
C912 0.6827(15) 0.4872(15) 0.2163(12) 0.211(10) Uani 1 1 d .
C913 0.7253(18) 0.432(2) 0.1577(7) 0.261(15) Uani 1 1 d .
C914 0.725(5) 0.3320(17) 0.1987(13) 0.59(5) Uani 1 1 d .
C915 0.7324(16) 0.3156(11) 0.2665(8) 0.152(6) Uani 1 1 d .
H2 0.1620 1.1082 0.2960 0.046 Uiso 1 1 calc R
H3 -0.0355 1.0974 0.2973 0.056 Uiso 1 1 calc R
H4 -0.0830 1.0372 0.1807 0.055 Uiso 1 1 calc R
H5 0.0838 1.0100 0.1083 0.048 Uiso 1 1 calc R
H13 -0.1750 0.6209 0.4538 0.055 Uiso 1 1 calc R
H14 -0.0649 0.5687 0.5582 0.056 Uiso 1 1 calc R
H15 0.0830 0.6586 0.5660 0.054 Uiso 1 1 calc R
H23 -0.2811 0.9401 0.0624 0.053 Uiso 1 1 calc R
H25 -0.3673 1.1147 0.2136 0.056 Uiso 1 1 calc R
H33 0.2732 1.1912 0.4445 0.056 Uiso 1 1 calc R
H35 0.5088 0.9872 0.4018 0.056 Uiso 1 1 calc R
H62 0.4124 1.2240 0.1802 0.050 Uiso 1 1 calc R
H63 0.4200 1.3946 0.1214 0.058 Uiso 1 1 calc R
H64 0.2961 1.4726 0.0315 0.058 Uiso 1 1 calc R
H65 0.1616 1.3776 0.0022 0.062 Uiso 1 1 calc R
H66 0.1527 1.2063 0.0619 0.054 Uiso 1 1 calc R
H7A 0.3431 1.0818 0.2645 0.063 Uiso 1 1 calc R
H7B 0.4296 1.0553 0.2059 0.063 Uiso 1 1 calc R
H7C 0.3561 0.9699 0.2450 0.063 Uiso 1 1 calc R
H8A 0.3066 0.9425 0.1201 0.064 Uiso 1 1 calc R
H8B 0.3732 1.0321 0.0784 0.064 Uiso 1 1 calc R
H8C 0.2510 1.0342 0.0614 0.064 Uiso 1 1 calc R
H17A -0.2981 0.7620 0.2870 0.088 Uiso 1 1 calc R
H17B -0.3086 0.7515 0.3743 0.088 Uiso 1 1 calc R
H17C -0.2564 0.6577 0.3400 0.088 Uiso 1 1 calc R
H18A 0.2653 0.7397 0.5464 0.080 Uiso 1 1 calc R
H18B 0.1669 0.7938 0.5828 0.080 Uiso 1 1 calc R
H18C 0.2553 0.8610 0.5413 0.080 Uiso 1 1 calc R
H27A -0.0772 0.7883 0.1498 0.079 Uiso 1 1 calc R
H27B -0.1619 0.7930 0.0867 0.079 Uiso 1 1 calc R
H27C -0.1801 0.7282 0.1673 0.079 Uiso 1 1 calc R
H28A -0.4565 1.1481 0.0907 0.098 Uiso 1 1 calc R
H28B -0.4186 1.0798 0.0314 0.098 Uiso 1 1 calc R
H28C -0.3511 1.1697 0.0447 0.098 Uiso 1 1 calc R
H29A -0.2986 1.0780 0.3354 0.081 Uiso 1 1 calc R
H29B -0.1849 1.0174 0.3453 0.081 Uiso 1 1 calc R
H29C -0.2872 0.9576 0.3671 0.081 Uiso 1 1 calc R
H37A 0.0934 1.0498 0.5037 0.083 Uiso 1 1 calc R
H37B 0.0618 1.0518 0.4203 0.083 Uiso 1 1 calc R
H37C 0.0923 1.1541 0.4444 0.083 Uiso 1 1 calc R
H38A 0.5491 1.1530 0.4340 0.104 Uiso 1 1 calc R
H38B 0.4546 1.2339 0.4477 0.104 Uiso 1 1 calc R
H38C 0.4864 1.2216 0.3656 0.104 Uiso 1 1 calc R
H39A 0.3965 0.7718 0.4363 0.073 Uiso 1 1 calc R
H39B 0.4784 0.8228 0.3771 0.073 Uiso 1 1 calc R
H39C 0.3635 0.8065 0.3518 0.073 Uiso 1 1 calc R
H412 0.1642 0.8423 0.1111 0.050 Uiso 1 1 calc R
H413 0.1324 0.8889 -0.0157 0.058 Uiso 1 1 calc R
H414 0.0748 0.7691 -0.0813 0.061 Uiso 1 1 calc R
H415 0.0533 0.6009 -0.0182 0.059 Uiso 1 1 calc R
H416 0.0851 0.5542 0.1097 0.049 Uiso 1 1 calc R
H422 -0.0365 0.5972 0.2685 0.048 Uiso 1 1 calc R
H423 -0.0898 0.4308 0.3019 0.059 Uiso 1 1 calc R
H424 0.0303 0.2878 0.2966 0.063 Uiso 1 1 calc R
H425 0.2040 0.3128 0.2594 0.060 Uiso 1 1 calc R
H426 0.2577 0.4794 0.2247 0.051 Uiso 1 1 calc R
H512 0.1630 0.6455 0.3696 0.047 Uiso 1 1 calc R
H513 0.2220 0.5491 0.4823 0.057 Uiso 1 1 calc R
H514 0.3914 0.4592 0.4926 0.069 Uiso 1 1 calc R
H515 0.5019 0.4779 0.3880 0.079 Uiso 1 1 calc R
H516 0.4442 0.5763 0.2756 0.060 Uiso 1 1 calc R
H522 0.3108 0.5917 0.1233 0.047 Uiso 1 1 calc R
H523 0.4575 0.5973 0.0439 0.053 Uiso 1 1 calc R
H524 0.5847 0.7139 0.0490 0.058 Uiso 1 1 calc R
H525 0.5658 0.8200 0.1380 0.059 Uiso 1 1 calc R
H526 0.4214 0.8125 0.2178 0.052 Uiso 1 1 calc R
H91A 0.7303 0.5379 0.2252 0.254 Uiso 1 1 calc R
H91B 0.6127 0.5227 0.2027 0.254 Uiso 1 1 calc R
H91C 0.6787 0.4436 0.1143 0.313 Uiso 1 1 calc R
H91D 0.7968 0.4496 0.1420 0.313 Uiso 1 1 calc R
H91E 0.6592 0.3050 0.1869 0.702 Uiso 1 1 calc R
H91F 0.7832 0.2902 0.1800 0.702 Uiso 1 1 calc R
H91G 0.8061 0.3091 0.2830 0.183 Uiso 1 1 calc R
H91H 0.6973 0.2545 0.2903 0.183 Uiso 1 1 calc R

loop_
_atom_site_aniso_label
_atom_site_aniso_U_11
_atom_site_aniso_U_22
_atom_site_aniso_U_33
_atom_site_aniso_U_12
_atom_site_aniso_U_13
_atom_site_aniso_U_23
U1 0.03085(10) 0.02604(9) 0.03232(9) -0.00349(6) 0.00399(6) -0.00728(6)
O41 0.0329(16) 0.0276(14) 0.0399(16) -0.0052(12) 0.0074(13) -0.0137(12)
O51 0.0322(15) 0.0286(14) 0.0394(16) -0.0027(12) 0.0053(12) -0.0127(12)
O911 0.247(14) 0.285(17) 0.152(9) 0.115(13) 0.105(10) 0.055(11)
N11 0.035(2) 0.038(2) 0.0366(19) -0.0035(16) 0.0028(15) -0.0139(16)
N21 0.0332(19) 0.0364(19) 0.0365(19) -0.0019(16) 0.0004(15) -0.0106(16)
N31 0.035(2) 0.0342(19) 0.0388(19) -0.0049(16) 0.0012(16) -0.0123(16)
C1 0.041(2) 0.0235(19) 0.040(2) -0.0057(18) 0.0045(19) -0.0037(17)
C2 0.043(3) 0.027(2) 0.046(2) -0.0097(19) 0.010(2) -0.0061(18)
C3 0.047(3) 0.026(2) 0.064(3) -0.002(2) 0.017(2) -0.002(2)
C4 0.036(3) 0.033(2) 0.062(3) -0.003(2) -0.002(2) 0.007(2)
C5 0.043(3) 0.028(2) 0.048(3) -0.012(2) 0.000(2) -0.0017(19)
C6 0.036(2) 0.034(2) 0.037(2) -0.0055(19) 0.0026(19) -0.0081(19)
C7 0.038(3) 0.038(2) 0.049(3) -0.004(2) 0.000(2) -0.006(2)
C8 0.045(3) 0.038(2) 0.047(3) -0.007(2) 0.012(2) -0.013(2)
C12 0.041(3) 0.039(2) 0.038(2) -0.004(2) 0.006(2) -0.0098(19)
C13 0.053(3) 0.041(3) 0.044(3) -0.018(2) 0.006(2) -0.005(2)
C14 0.054(3) 0.041(3) 0.044(3) -0.012(2) 0.005(2) 0.001(2)
C15 0.053(3) 0.044(3) 0.038(2) -0.003(2) -0.002(2) -0.010(2)
C16 0.038(2) 0.037(2) 0.033(2) -0.0028(19) 0.0026(18) -0.0121(18)
C17 0.036(2) 0.042(2) 0.040(2) -0.009(2) 0.0030(19) -0.010(2)
C18 0.038(2) 0.042(2) 0.036(2) -0.001(2) 0.0007(19) -0.0126(19)
C21 0.027(2) 0.039(2) 0.040(2) -0.0083(19) 0.0029(18) -0.0055(19)
C22 0.035(2) 0.043(3) 0.040(2) -0.013(2) 0.004(2) -0.009(2)
C23 0.040(3) 0.056(3) 0.035(2) -0.009(2) -0.001(2) -0.003(2)
C24 0.033(2) 0.052(3) 0.053(3) -0.002(2) 0.002(2) 0.002(2)
C25 0.033(2) 0.047(3) 0.059(3) 0.001(2) 0.002(2) -0.011(2)
C26 0.030(2) 0.050(3) 0.051(3) -0.007(2) 0.006(2) -0.014(2)
C27 0.056(3) 0.058(3) 0.049(3) 0.002(3) -0.004(3) -0.024(3)
C28 0.048(3) 0.075(4) 0.062(4) 0.008(3) -0.002(3) 0.007(3)
C29 0.047(3) 0.063(3) 0.055(3) 0.002(3) 0.002(2) -0.023(3)
C31 0.039(2) 0.038(2) 0.034(2) -0.012(2) -0.0010(19) -0.0087(18)
C32 0.049(3) 0.042(3) 0.039(2) -0.009(2) 0.003(2) -0.013(2)
C33 0.057(3) 0.043(3) 0.045(3) -0.014(2) 0.000(2) -0.017(2)
C34 0.049(3) 0.055(3) 0.044(3) -0.020(3) -0.005(2) -0.008(2)
C35 0.040(3) 0.057(3) 0.046(3) -0.010(2) -0.002(2) -0.012(2)
C36 0.036(3) 0.049(3) 0.041(2) -0.002(2) -0.004(2) -0.010(2)
C37 0.052(3) 0.050(3) 0.070(4) -0.003(3) 0.012(3) -0.030(3)
C38 0.067(4) 0.071(4) 0.076(4) -0.030(4) -0.006(3) -0.015(3)
C39 0.037(3) 0.053(3) 0.056(3) 0.000(2) -0.004(2) -0.014(3)
C42 0.031(2) 0.030(2) 0.037(2) -0.0027(18) 0.0064(17) -0.0098(17)
C51 0.036(2) 0.029(2) 0.037(2) -0.0035(18) 0.0012(18) -0.0089(17)
C61 0.037(2) 0.034(2) 0.035(2) -0.0052(19) 0.0093(18) -0.0091(18)
C62 0.038(3) 0.043(3) 0.047(3) -0.009(2) 0.007(2) -0.011(2)
C63 0.049(3) 0.042(3) 0.059(3) -0.016(2) 0.014(2) -0.017(2)
C64 0.057(3) 0.033(2) 0.055(3) -0.011(2) 0.017(3) -0.009(2)
C65 0.060(3) 0.044(3) 0.047(3) -0.002(3) 0.002(2) -0.002(2)
C66 0.047(3) 0.043(3) 0.044(3) -0.009(2) 0.001(2) -0.006(2)
C171 0.047(3) 0.067(4) 0.058(3) -0.024(3) -0.005(3) 0.006(3)
C181 0.060(3) 0.062(3) 0.038(3) -0.010(3) -0.007(2) -0.007(2)
C411 0.030(2) 0.034(2) 0.040(2) -0.0019(18) 0.0032(18) -0.0094(18)
C412 0.046(3) 0.036(2) 0.044(3) -0.012(2) 0.001(2) -0.007(2)
C413 0.055(3) 0.041(3) 0.045(3) -0.009(2) 0.005(2) 0.000(2)
C414 0.054(3) 0.058(3) 0.039(3) -0.003(3) -0.002(2) -0.005(2)
C415 0.056(3) 0.050(3) 0.044(3) -0.008(2) -0.003(2) -0.016(2)
C416 0.045(3) 0.037(2) 0.042(2) -0.004(2) -0.001(2) -0.009(2)
C421 0.045(3) 0.030(2) 0.035(2) -0.0058(19) 0.0039(19) -0.0112(17)
C422 0.042(3) 0.036(2) 0.043(2) -0.006(2) 0.002(2) -0.007(2)
C423 0.056(3) 0.044(3) 0.050(3) -0.019(3) 0.007(3) -0.006(2)
C424 0.074(4) 0.031(2) 0.055(3) -0.022(3) 0.013(3) -0.007(2)
C425 0.070(4) 0.026(2) 0.055(3) -0.002(2) 0.014(3) -0.011(2)
C426 0.051(3) 0.032(2) 0.045(3) -0.006(2) 0.011(2) -0.0085(19)
C511 0.039(2) 0.032(2) 0.039(2) -0.0013(19) -0.0001(19) -0.0079(18)
C512 0.040(2) 0.036(2) 0.041(2) -0.003(2) 0.001(2) -0.0081(19)
C513 0.056(3) 0.042(3) 0.043(3) -0.005(2) 0.003(2) -0.005(2)
C514 0.057(3) 0.060(3) 0.049(3) 0.000(3) -0.010(3) 0.006(3)
C515 0.054(4) 0.071(4) 0.062(4) 0.018(3) -0.006(3) 0.003(3)
C516 0.042(3) 0.053(3) 0.049(3) 0.007(2) 0.006(2) -0.001(2)
C521 0.034(2) 0.030(2) 0.041(2) -0.0010(18) 0.0018(19) -0.0052(18)
C522 0.039(2) 0.038(2) 0.043(2) -0.001(2) 0.004(2) -0.012(2)
C523 0.048(3) 0.043(3) 0.042(3) 0.003(2) 0.007(2) -0.014(2)
C524 0.037(3) 0.049(3) 0.056(3) -0.001(2) 0.013(2) -0.007(2)
C525 0.037(3) 0.043(3) 0.066(3) -0.005(2) 0.008(2) -0.010(2)
C526 0.041(3) 0.039(3) 0.052(3) -0.001(2) 0.004(2) -0.014(2)
C912 0.168(15) 0.202(18) 0.202(19) 0.101(14) 0.028(13) 0.061(16)
C913 0.23(2) 0.46(4) 0.056(7) 0.08(2) 0.007(9) 0.007(14)
C914 1.53(16) 0.152(18) 0.114(15) -0.31(5) -0.08(4) -0.010(13)
C915 0.240(18) 0.105(9) 0.107(9) -0.025(11) 0.048(10) -0.010(7)

loop_
_atom_type_symbol
_atom_type_description
_atom_type_scat_dispersion_real
_atom_type_scat_dispersion_imag
_atom_type_scat_source
C C 0.0181 0.0091 'International Tables Vol C Tables 4.2.6.8 and 6.1.1.4'
H H 0.0000 0.0000 'International Tables Vol C Tables 4.2.6.8 and 6.1.1.4'
N N 0.0311 0.0180 'International Tables Vol C Tables 4.2.6.8 and 6.1.1.4'
O O 0.0492 0.0322 'International Tables Vol C Tables 4.2.6.8 and 6.1.1.4'
U U -4.3638 13.4090 'International Tables Vol C Tables 4.2.6.8 and 6.1.1.4'

loop_
_geom_angle_atom_site_label_1
_geom_angle_atom_site_label_2
_geom_angle_atom_site_label_3
_geom_angle
O41 U1 O51 68.26(11)
O41 U1 N11 86.37(12)
O51 U1 N11 112.95(12)
O41 U1 N31 128.76(12)
O51 U1 N31 85.68(12)
N11 U1 N31 63.64(13)
O41 U1 N21 73.85(12)
O51 U1 N21 142.08(11)
N11 U1 N21 61.99(12)
N31 U1 N21 118.18(12)
O41 U1 C4 110.67(15)
O51 U1 C4 122.83(14)
N11 U1 C4 124.16(15)
N31 U1 C4 120.49(15)
N21 U1 C4 72.29(14)
O41 U1 C3 139.27(15)
O51 U1 C3 129.71(14)
N11 U1 C3 110.28(14)
N31 U1 C3 91.42(15)
N21 U1 C3 81.67(14)
C4 U1 C3 29.29(17)
O41 U1 C5 102.57(13)
O51 U1 C5 94.13(13)
N11 U1 C5 152.85(14)
N31 U1 C5 123.35(13)
N21 U1 C5 95.54(13)
C4 U1 C5 28.71(15)
C3 U1 C5 47.54(16)
O41 U1 C2 148.40(13)
O51 U1 C2 102.72(13)
N11 U1 C2 123.95(13)
N31 U1 C2 78.21(13)
N21 U1 C2 110.46(13)
C4 U1 C2 47.25(16)
C3 U1 C2 28.80(15)
C5 U1 C2 46.54(14)
O41 U1 C1 121.67(12)
O51 U1 C1 83.40(12)
N11 U1 C1 151.77(12)
N31 U1 C1 96.55(13)
N21 U1 C1 119.18(12)
C4 U1 C1 46.90(14)
C3 U1 C1 47.03(14)
C5 U1 C1 28.15(13)
C2 U1 C1 27.90(13)
C42 O41 U1 131.0(3)
C51 O51 U1 127.8(3)
C912 O911 C915 111.2(12)
C12 N11 C16 116.8(4)
C12 N11 U1 121.2(3)
C16 N11 U1 120.6(3)
C17 N21 C21 118.3(4)
C17 N21 U1 115.5(3)
C21 N21 U1 125.6(3)
C18 N31 C31 117.6(4)
C18 N31 U1 116.6(3)
C31 N31 U1 125.5(3)
C2 C1 C5 106.5(4)
C2 C1 C6 125.5(4)
C5 C1 C6 127.1(4)
C2 C1 U1 72.6(3)
C5 C1 U1 72.1(3)
C6 C1 U1 128.8(3)
C1 C2 C3 109.2(5)
C1 C2 U1 79.5(3)
C3 C2 U1 72.1(3)
C1 C2 H2 125.40
C3 C2 H2 125.40
U1 C2 H2 115.00
C4 C3 C2 107.2(5)
C4 C3 U1 75.0(3)
C2 C3 U1 79.1(3)
C4 C3 H3 126.40
C2 C3 H3 126.40
U1 C3 H3 112.10
C5 C4 C3 108.5(5)
C5 C4 U1 79.2(3)
C3 C4 U1 75.7(3)
C5 C4 H4 125.80
C3 C4 H4 125.80
U1 C4 H4 111.90
C4 C5 C1 108.5(5)
C4 C5 U1 72.1(3)
C1 C5 U1 79.7(3)
C4 C5 H5 125.70
C1 C5 H5 125.70
U1 C5 H5 114.50
C1 C6 C7 110.3(4)
C1 C6 C8 110.5(4)
C7 C6 C8 109.1(4)
C1 C6 C61 108.4(4)
C7 C6 C61 111.4(4)
C8 C6 C61 107.0(4)
C6 C7 H7A 109.50
C6 C7 H7B 109.50
H7A C7 H7B 109.50
C6 C7 H7C 109.50
H7A C7 H7C 109.50
H7B C7 H7C 109.50
C6 C8 H8A 109.50
C6 C8 H8B 109.50
H8A C8 H8B 109.50
C6 C8 H8C 109.50
H8A C8 H8C 109.50
H8B C8 H8C 109.50
N11 C12 C13 121.7(5)
N11 C12 C17 116.2(4)
C13 C12 C17 121.9(5)
C12 C13 C14 120.8(5)
C12 C13 H13 119.60
C14 C13 H13 119.60
C15 C14 C13 117.8(5)
C15 C14 H14 121.10
C13 C14 H14 121.10
C14 C15 C16 121.4(5)
C14 C15 H15 119.30
C16 C15 H15 119.30
N11 C16 C15 121.2(4)
N11 C16 C18 115.9(4)
C15 C16 C18 122.9(4)
N21 C17 C12 116.9(4)
N21 C17 C171 122.8(5)
C12 C17 C171 120.2(5)
N31 C18 C16 117.9(4)
N31 C18 C181 122.8(5)
C16 C18 C181 119.2(5)
C22 C21 C26 120.3(5)
C22 C21 N21 122.3(4)
C26 C21 N21 117.2(4)
C23 C22 C21 118.2(5)
C23 C22 C27 119.6(5)
C21 C22 C27 122.2(5)
C24 C23 C22 122.7(5)
C24 C23 H23 118.70
C22 C23 H23 118.70
C25 C24 C23 117.8(5)
C25 C24 C28 122.0(5)
C23 C24 C28 120.2(5)
C24 C25 C26 122.1(5)
C24 C25 H25 118.90
C26 C25 H25 118.90
C25 C26 C21 118.7(5)
C25 C26 C29 120.8(5)
C21 C26 C29 120.5(5)
C22 C27 H27A 109.50
C22 C27 H27B 109.50
H27A C27 H27B 109.50
C22 C27 H27C 109.50
H27A C27 H27C 109.50
H27B C27 H27C 109.50
C24 C28 H28A 109.50
C24 C28 H28B 109.50
H28A C28 H28B 109.50
C24 C28 H28C 109.50
H28A C28 H28C 109.50
H28B C28 H28C 109.50
C26 C29 H29A 109.50
C26 C29 H29B 109.50
H29A C29 H29B 109.50
C26 C29 H29C 109.50
H29A C29 H29C 109.50
H29B C29 H29C 109.50
C36 C31 C32 119.9(5)
C36 C31 N31 121.4(4)
C32 C31 N31 118.7(4)
C33 C32 C31 119.1(5)
C33 C32 C37 120.1(5)
C31 C32 C37 120.8(5)
C34 C33 C32 121.4(5)
C34 C33 H33 119.30
C32 C33 H33 119.30
C35 C34 C33 118.9(5)
C35 C34 C38 121.2(6)
C33 C34 C38 119.9(6)
C34 C35 C36 121.9(5)
C34 C35 H35 119.10
C36 C35 H35 119.10
C35 C36 C31 118.6(5)
C35 C36 C39 120.3(5)
C31 C36 C39 121.2(5)
C32 C37 H37A 109.50
C32 C37 H37B 109.50
H37A C37 H37B 109.50
C32 C37 H37C 109.50
H37A C37 H37C 109.50
H37B C37 H37C 109.50
C34 C38 H38A 109.50
C34 C38 H38B 109.50
H38A C38 H38B 109.50
C34 C38 H38C 109.50
H38A C38 H38C 109.50
H38B C38 H38C 109.50
C36 C39 H39A 109.50
C36 C39 H39B 109.50
H39A C39 H39B 109.50
C36 C39 H39C 109.50
H39A C39 H39C 109.50
H39B C39 H39C 109.50
O41 C42 C421 108.2(4)
O41 C42 C411 106.0(3)
C421 C42 C411 109.9(4)
O41 C42 C51 104.1(3)
C421 C42 C51 114.6(4)
C411 C42 C51 113.4(4)
O51 C51 C521 108.5(4)
O51 C51 C511 106.9(3)
C521 C51 C511 108.5(4)
O51 C51 C42 105.0(3)
C521 C51 C42 115.8(3)
C511 C51 C42 111.8(4)
C66 C61 C62 117.4(5)
C66 C61 C6 119.8(4)
C62 C61 C6 122.7(4)
C63 C62 C61 121.3(5)
C63 C62 H62 119.40
C61 C62 H62 119.40
C64 C63 C62 120.8(5)
C64 C63 H63 119.60
C62 C63 H63 119.60
C63 C64 C65 118.9(5)
C63 C64 H64 120.60
C65 C64 H64 120.60
C64 C65 C66 120.3(5)
C64 C65 H65 119.90
C66 C65 H65 119.90
C61 C66 C65 121.3(5)
C61 C66 H66 119.30
C65 C66 H66 119.30
C17 C171 H17A 109.50
C17 C171 H17B 109.50
H17A C171 H17B 109.50
C17 C171 H17C 109.50
H17A C171 H17C 109.50
H17B C171 H17C 109.50
C18 C181 H18A 109.50
C18 C181 H18B 109.50
H18A C181 H18B 109.50
C18 C181 H18C 109.50
H18A C181 H18C 109.50
H18B C181 H18C 109.50
C416 C411 C412 118.2(4)
C416 C411 C42 122.6(4)
C412 C411 C42 119.1(4)
C413 C412 C411 121.4(5)
C413 C412 H412 119.30
C411 C412 H412 119.30
C414 C413 C412 120.4(5)
C414 C413 H413 119.80
C412 C413 H413 119.80
C413 C414 C415 118.9(5)
C413 C414 H414 120.60
C415 C414 H414 120.60
C414 C415 C416 120.6(5)
C414 C415 H415 119.70
C416 C415 H415 119.70
C411 C416 C415 120.5(5)
C411 C416 H416 119.70
C415 C416 H416 119.70
C422 C421 C426 118.1(4)
C422 C421 C42 118.4(4)
C426 C421 C42 123.3(4)
C423 C422 C421 121.1(5)
C423 C422 H422 119.40
C421 C422 H422 119.40
C424 C423 C422 120.1(6)
C424 C423 H423 119.90
C422 C423 H423 119.90
C425 C424 C423 119.5(5)
C425 C424 H424 120.30
C423 C424 H424 120.30
C424 C425 C426 120.5(5)
C424 C425 H425 119.80
C426 C425 H425 119.80
C425 C426 C421 120.7(5)
C425 C426 H426 119.70
C421 C426 H426 119.70
C512 C511 C516 117.3(4)
C512 C511 C51 119.2(4)
C516 C511 C51 123.4(4)
C513 C512 C511 121.4(5)
C513 C512 H512 119.30
C511 C512 H512 119.30
C512 C513 C514 121.0(5)
C512 C513 H513 119.50
C514 C513 H513 119.50
C515 C514 C513 117.7(5)
C515 C514 H514 121.10
C513 C514 H514 121.10
C516 C515 C514 121.4(6)
C516 C515 H515 119.30
C514 C515 H515 119.30
C515 C516 C511 121.1(5)
C515 C516 H516 119.40
C511 C516 H516 119.40
C526 C521 C522 117.4(5)
C526 C521 C51 118.1(4)
C522 C521 C51 124.2(4)
C521 C522 C523 121.0(5)
C521 C522 H522 119.50
C523 C522 H522 119.50
C524 C523 C522 120.6(5)
C524 C523 H523 119.70
C522 C523 H523 119.70
C525 C524 C523 118.6(5)
C525 C524 H524 120.70
C523 C524 H524 120.70
C526 C525 C524 120.5(5)
C526 C525 H525 119.70
C524 C525 H525 119.70
C525 C526 C521 121.8(5)
C525 C526 H526 119.10
C521 C526 H526 119.10
O911 C912 C913 103.6(17)
O911 C912 H91A 111.00
C913 C912 H91A 111.00
O911 C912 H91B 111.00
C913 C912 H91B 111.00
H91A C912 H91B 109.00
C914 C913 C912 97.5(18)
C914 C913 H91C 112.30
C912 C913 H91C 112.30
C914 C913 H91D 112.30
C912 C913 H91D 112.30
H91C C913 H91D 109.90
C915 C914 C913 120.6(19)
C915 C914 H91E 107.20
C913 C914 H91E 107.20
C915 C914 H91F 107.20
C913 C914 H91F 107.20
H91E C914 H91F 106.80
C914 C915 O911 97(2)
C914 C915 H91G 112.30
O911 C915 H91G 112.30
C914 C915 H91H 112.30
O911 C915 H91H 112.30
H91G C915 H91H 109.90

loop_
_geom_bond_atom_site_label_1
_geom_bond_atom_site_label_2
_geom_bond_distance
U1 O41 2.118(3)
U1 O51 2.155(3)
U1 N11 2.434(4)
U1 N31 2.607(4)
U1 N21 2.679(4)
U1 C4 2.767(5)
U1 C3 2.776(5)
U1 C5 2.856(5)
U1 C2 2.865(4)
U1 C1 2.953(4)
O41 C42 1.412(5)
O51 C51 1.417(5)
O911 C912 1.370(18)
O911 C915 1.410(17)
N11 C12 1.383(7)
N11 C16 1.386(6)
N21 C17 1.305(6)
N21 C21 1.429(6)
N31 C18 1.321(6)
N31 C31 1.434(6)
C1 C2 1.405(7)
C1 C5 1.416(7)
C1 C6 1.519(7)
C2 C3 1.405(7)
C2 H2 0.9300
C3 C4 1.402(8)
C3 H3 0.9300
C4 C5 1.397(8)
C4 H4 0.9300
C5 H5 0.9300
C6 C7 1.521(7)
C6 C8 1.535(6)
C6 C61 1.553(6)
C7 H7A 0.9600
C7 H7B 0.9600
C7 H7C 0.9600
C8 H8A 0.9600
C8 H8B 0.9600
C8 H8C 0.9600
C12 C13 1.384(7)
C12 C17 1.440(7)
C13 C14 1.385(8)
C13 H13 0.9300
C14 C15 1.370(8)
C14 H14 0.9300
C15 C16 1.388(7)
C15 H15 0.9300
C16 C18 1.435(7)
C17 C171 1.507(7)
C18 C181 1.506(7)
C21 C22 1.391(7)
C21 C26 1.406(7)
C22 C23 1.389(7)
C22 C27 1.513(8)
C23 C24 1.384(8)
C23 H23 0.9300
C24 C25 1.377(8)
C24 C28 1.498(8)
C25 C26 1.385(7)
C25 H25 0.9300
C26 C29 1.502(7)
C27 H27A 0.9600
C27 H27B 0.9600
C27 H27C 0.9600
C28 H28A 0.9600
C28 H28B 0.9600
C28 H28C 0.9600
C29 H29A 0.9600
C29 H29B 0.9600
C29 H29C 0.9600
C31 C36 1.398(7)
C31 C32 1.403(7)
C32 C33 1.389(7)
C32 C37 1.494(8)
C33 C34 1.379(8)
C33 H33 0.9300
C34 C35 1.372(8)
C34 C38 1.512(8)
C35 C36 1.397(8)
C35 H35 0.9300
C36 C39 1.509(7)
C37 H37A 0.9600
C37 H37B 0.9600
C37 H37C 0.9600
C38 H38A 0.9600
C38 H38B 0.9600
C38 H38C 0.9600
C39 H39A 0.9600
C39 H39B 0.9600
C39 H39C 0.9600
C42 C421 1.529(6)
C42 C411 1.539(6)
C42 C51 1.647(6)
C51 C521 1.539(6)
C51 C511 1.542(6)
C61 C66 1.382(7)
C61 C62 1.388(7)
C62 C63 1.378(7)
C62 H62 0.9300
C63 C64 1.374(8)
C63 H63 0.9300
C64 C65 1.376(8)
C64 H64 0.9300
C65 C66 1.390(8)
C65 H65 0.9300
C66 H66 0.9300
C171 H17A 0.9600
C171 H17B 0.9600
C171 H17C 0.9600
C181 H18A 0.9600
C181 H18B 0.9600
C181 H18C 0.9600
C411 C416 1.382(7)
C411 C412 1.386(7)
C412 C413 1.380(7)
C412 H412 0.9300
C413 C414 1.380(8)
C413 H413 0.9300
C414 C415 1.383(8)
C414 H414 0.9300
C415 C416 1.394(7)
C415 H415 0.9300
C416 H416 0.9300
C421 C422 1.387(7)
C421 C426 1.389(7)
C422 C423 1.382(7)
C422 H422 0.9300
C423 C424 1.381(9)
C423 H423 0.9300
C424 C425 1.372(9)
C424 H424 0.9300
C425 C426 1.388(7)
C425 H425 0.9300
C426 H426 0.9300
C511 C512 1.390(7)
C511 C516 1.390(7)
C512 C513 1.373(7)
C512 H512 0.9300
C513 C514 1.392(8)
C513 H513 0.9300
C514 C515 1.378(9)
C514 H514 0.9300
C515 C516 1.376(8)
C515 H515 0.9300
C516 H516 0.9300
C521 C526 1.389(7)
C521 C522 1.389(6)
C522 C523 1.394(7)
C522 H522 0.9300
C523 C524 1.384(8)
C523 H523 0.9300
C524 C525 1.384(8)
C524 H524 0.9300
C525 C526 1.381(8)
C525 H525 0.9300
C526 H526 0.9300
C912 C913 1.46(3)
C912 H91A 0.9700
C912 H91B 0.9700
C913 C914 1.38(3)
C913 H91C 0.9700
C913 H91D 0.9700
C914 C915 1.21(2)
C914 H91E 0.9700
C914 H91F 0.9700
C915 H91G 0.9700
C915 H91H 0.9700

loop_
_geom_torsion_atom_site_label_1
_geom_torsion_atom_site_label_2
_geom_torsion_atom_site_label_3
_geom_torsion_atom_site_label_4
_geom_torsion
O51 U1 O41 C42 -2.8(3)
N11 U1 O41 C42 -119.3(4)
N31 U1 O41 C42 -67.7(4)
N21 U1 O41 C42 178.8(4)
C4 U1 O41 C42 115.4(4)
C3 U1 O41 C42 123.4(4)
C5 U1 O41 C42 86.6(4)
C2 U1 O41 C42 75.9(4)
C1 U1 O41 C42 64.1(4)
O41 U1 O51 C51 -12.8(3)
N11 U1 O51 C51 63.1(3)
N31 U1 O51 C51 122.1(3)
N21 U1 O51 C51 -10.3(4)
C4 U1 O51 C51 -114.1(3)
C3 U1 O51 C51 -149.7(3)
C5 U1 O51 C51 -114.7(3)
C2 U1 O51 C51 -161.1(3)
C1 U1 O51 C51 -140.8(3)
O41 U1 N11 C12 -49.2(3)
O51 U1 N11 C12 -113.7(3)
N31 U1 N11 C12 173.8(4)
N21 U1 N11 C12 24.4(3)
C4 U1 N11 C12 63.4(4)
C3 U1 N11 C12 92.6(4)
C5 U1 N11 C12 61.6(5)
C2 U1 N11 C12 121.3(3)
C1 U1 N11 C12 124.6(4)
O41 U1 N11 C16 116.9(3)
O51 U1 N11 C16 52.3(3)
N31 U1 N11 C16 -20.1(3)
N21 U1 N11 C16 -169.5(4)
C4 U1 N11 C16 -130.5(3)
C3 U1 N11 C16 -101.3(3)
C5 U1 N11 C16 -132.4(3)
C2 U1 N11 C16 -72.6(4)
C1 U1 N11 C16 -69.3(4)
O41 U1 N21 C17 71.8(3)
O51 U1 N21 C17 69.3(4)
N11 U1 N21 C17 -22.8(3)
N31 U1 N21 C17 -54.0(3)
C4 U1 N21 C17 -169.6(4)
C3 U1 N21 C17 -141.1(3)
C5 U1 N21 C17 173.3(3)
C2 U1 N21 C17 -141.2(3)
C1 U1 N21 C17 -170.5(3)
O41 U1 N21 C21 -100.1(3)
O51 U1 N21 C21 -102.6(4)
N11 U1 N21 C21 165.3(4)
N31 U1 N21 C21 134.1(3)
C4 U1 N21 C21 18.5(3)
C3 U1 N21 C21 47.0(4)
C5 U1 N21 C21 1.4(4)
C2 U1 N21 C21 46.9(4)
C1 U1 N21 C21 17.6(4)
O41 U1 N31 C18 -43.2(4)
O51 U1 N31 C18 -100.7(3)
N11 U1 N31 C18 17.5(3)
N21 U1 N31 C18 48.2(4)
C4 U1 N31 C18 133.3(3)
C3 U1 N31 C18 129.5(3)
C5 U1 N31 C18 167.2(3)
C2 U1 N31 C18 155.3(3)
C1 U1 N31 C18 176.4(3)
O41 U1 N31 C31 130.3(3)
O51 U1 N31 C31 72.8(4)
N11 U1 N31 C31 -168.9(4)
N21 U1 N31 C31 -138.2(3)
C4 U1 N31 C31 -53.1(4)
C3 U1 N31 C31 -56.9(4)
C5 U1 N31 C31 -19.3(4)
C2 U1 N31 C31 -31.2(3)
C1 U1 N31 C31 -10.1(4)
O41 U1 C1 C2 166.8(3)
O51 U1 C1 C2 -133.8(3)
N11 U1 C1 C2 -5.9(5)
N31 U1 C1 C2 -49.0(3)
N21 U1 C1 C2 78.5(3)
C4 U1 C1 C2 77.3(3)
C3 U1 C1 C2 36.9(3)
C5 U1 C1 C2 114.5(4)
O41 U1 C1 C5 52.3(3)
O51 U1 C1 C5 111.7(3)
N11 U1 C1 C5 -120.4(3)
N31 U1 C1 C5 -163.4(3)
N21 U1 C1 C5 -35.9(3)
C4 U1 C1 C5 -37.1(3)
C3 U1 C1 C5 -77.6(3)
C2 U1 C1 C5 -114.5(4)
O41 U1 C1 C6 -71.2(4)
O51 U1 C1 C6 -11.9(4)
N11 U1 C1 C6 116.0(4)
N31 U1 C1 C6 73.0(4)
N21 U1 C1 C6 -159.5(3)
C4 U1 C1 C6 -160.7(5)
C3 U1 C1 C6 158.8(5)
C5 U1 C1 C6 -123.6(5)
C2 U1 C1 C6 122.0(5)
C5 C1 C2 C3 -2.1(5)
C6 C1 C2 C3 167.7(4)
U1 C1 C2 C3 -66.7(3)
C5 C1 C2 U1 64.6(3)
C6 C1 C2 U1 -125.7(4)
O41 U1 C2 C1 -21.8(4)
O51 U1 C2 C1 47.3(3)
N11 U1 C2 C1 176.6(3)
N31 U1 C2 C1 130.0(3)
N21 U1 C2 C1 -114.0(3)
C4 U1 C2 C1 -76.0(3)
C3 U1 C2 C1 -114.3(5)
C5 U1 C2 C1 -36.3(3)
O41 U1 C2 C3 92.6(4)
O51 U1 C2 C3 161.6(3)
N11 U1 C2 C3 -69.1(4)
N31 U1 C2 C3 -115.6(3)
N21 U1 C2 C3 0.3(3)
C4 U1 C2 C3 38.4(3)
C5 U1 C2 C3 78.1(4)
C1 U1 C2 C3 114.3(5)
C1 C2 C3 C4 1.2(5)
U1 C2 C3 C4 -70.4(3)
C1 C2 C3 U1 71.6(3)
O41 U1 C3 C4 -15.4(4)
O51 U1 C3 C4 87.7(3)
N11 U1 C3 C4 -124.4(3)
N31 U1 C3 C4 173.3(3)
N21 U1 C3 C4 -68.5(3)
C5 U1 C3 C4 37.0(3)
C2 U1 C3 C4 111.3(5)
C1 U1 C3 C4 75.6(3)
O41 U1 C3 C2 -126.7(3)
O51 U1 C3 C2 -23.6(4)
N11 U1 C3 C2 124.3(3)
N31 U1 C3 C2 62.0(3)
N21 U1 C3 C2 -179.7(3)
C4 U1 C3 C2 -111.3(5)
C5 U1 C3 C2 -74.3(3)
C1 U1 C3 C2 -35.6(3)
C2 C3 C4 C5 0.2(5)
U1 C3 C4 C5 -73.2(3)
C2 C3 C4 U1 73.3(3)
O41 U1 C4 C5 -78.2(3)
O51 U1 C4 C5 -1.4(4)
N11 U1 C4 C5 -178.2(3)
N31 U1 C4 C5 104.6(3)
N21 U1 C4 C5 -142.6(3)
C3 U1 C4 C5 112.5(5)
C2 U1 C4 C5 74.8(3)
C1 U1 C4 C5 36.4(3)
O41 U1 C4 C3 169.3(3)
O51 U1 C4 C3 -113.8(3)
N11 U1 C4 C3 69.3(3)
N31 U1 C4 C3 -7.8(4)
N21 U1 C4 C3 105.0(3)
C5 U1 C4 C3 -112.5(5)
C2 U1 C4 C3 -37.7(3)
C1 U1 C4 C3 -76.1(3)
C3 C4 C5 C1 -1.5(5)
U1 C4 C5 C1 -72.2(3)
C3 C4 C5 U1 70.8(3)
C2 C1 C5 C4 2.2(5)
C6 C1 C5 C4 -167.4(4)
U1 C1 C5 C4 67.1(3)
C2 C1 C5 U1 -64.9(3)
C6 C1 C5 U1 125.6(4)
O41 U1 C5 C4 110.2(3)
O51 U1 C5 C4 178.9(3)
N11 U1 C5 C4 3.2(5)
N31 U1 C5 C4 -93.6(3)
N21 U1 C5 C4 35.6(3)
C3 U1 C5 C4 -37.8(3)
C2 U1 C5 C4 -77.5(3)
C1 U1 C5 C4 -113.4(4)
O41 U1 C5 C1 -136.3(3)
O51 U1 C5 C1 -67.7(3)
N11 U1 C5 C1 116.6(3)
N31 U1 C5 C1 19.8(3)
N21 U1 C5 C1 149.0(3)
C4 U1 C5 C1 113.4(4)
C3 U1 C5 C1 75.6(3)
C2 U1 C5 C1 35.9(3)
C2 C1 C6 C7 46.0(6)
C5 C1 C6 C7 -146.4(5)
U1 C1 C6 C7 -49.9(5)
C2 C1 C6 C8 166.7(4)
C5 C1 C6 C8 -25.7(6)
U1 C1 C6 C8 70.8(5)
C2 C1 C6 C61 -76.3(5)
C5 C1 C6 C61 91.4(5)
U1 C1 C6 C61 -172.1(3)
C16 N11 C12 C13 -6.6(7)
U1 N11 C12 C13 160.0(4)
C16 N11 C12 C17 167.8(4)
U1 N11 C12 C17 -25.5(5)
N11 C12 C13 C14 2.0(8)
C17 C12 C13 C14 -172.2(5)
C12 C13 C14 C15 2.7(8)
C13 C14 C15 C16 -2.6(8)
C12 N11 C16 C15 6.7(6)
U1 N11 C16 C15 -159.9(4)
C12 N11 C16 C18 -171.5(4)
U1 N11 C16 C18 21.8(5)
C14 C15 C16 N11 -2.3(7)
C14 C15 C16 C18 175.8(5)
C21 N21 C17 C12 -168.0(4)
U1 N21 C17 C12 19.5(5)
C21 N21 C17 C171 8.1(7)
U1 N21 C17 C171 -164.4(4)
N11 C12 C17 N21 1.6(6)
C13 C12 C17 N21 176.0(5)
N11 C12 C17 C171 -174.5(5)
C13 C12 C17 C171 -0.1(8)
C31 N31 C18 C16 172.0(4)
U1 N31 C18 C16 -14.0(5)
C31 N31 C18 C181 -4.7(7)
U1 N31 C18 C181 169.4(4)
N11 C16 C18 N31 -3.8(6)
C15 C16 C18 N31 178.0(4)
N11 C16 C18 C181 172.9(4)
C15 C16 C18 C181 -5.3(7)
C17 N21 C21 C22 -96.2(6)
U1 N21 C21 C22 75.5(5)
C17 N21 C21 C26 88.5(5)
U1 N21 C21 C26 -99.9(4)
C26 C21 C22 C23 4.4(7)
N21 C21 C22 C23 -170.8(5)
C26 C21 C22 C27 -175.4(5)
N21 C21 C22 C27 9.4(8)
C21 C22 C23 C24 -0.8(8)
C27 C22 C23 C24 179.0(5)
C22 C23 C24 C25 -2.8(8)
C22 C23 C24 C28 175.6(5)
C23 C24 C25 C26 2.9(8)
C28 C24 C25 C26 -175.5(6)
C24 C25 C26 C21 0.5(8)
C24 C25 C26 C29 179.3(5)
C22 C21 C26 C25 -4.3(7)
N21 C21 C26 C25 171.1(5)
C22 C21 C26 C29 176.9(5)
N21 C21 C26 C29 -7.7(7)
C18 N31 C31 C36 86.6(6)
U1 N31 C31 C36 -86.9(5)
C18 N31 C31 C32 -94.5(5)
U1 N31 C31 C32 92.0(5)
C36 C31 C32 C33 4.5(7)
N31 C31 C32 C33 -174.4(4)
C36 C31 C32 C37 -174.4(5)
N31 C31 C32 C37 6.7(7)
C31 C32 C33 C34 -1.5(8)
C37 C32 C33 C34 177.4(5)
C32 C33 C34 C35 -2.6(8)
C32 C33 C34 C38 176.0(5)
C33 C34 C35 C36 3.7(8)
C38 C34 C35 C36 -174.9(5)
C34 C35 C36 C31 -0.7(8)
C34 C35 C36 C39 179.2(5)
C32 C31 C36 C35 -3.4(7)
N31 C31 C36 C35 175.4(4)
C32 C31 C36 C39 176.6(5)
N31 C31 C36 C39 -4.5(7)
U1 O41 C42 C421 135.6(3)
U1 O41 C42 C411 -106.5(4)
U1 O41 C42 C51 13.3(5)
U1 O51 C51 C521 146.2(3)
U1 O51 C51 C511 -97.0(4)
U1 O51 C51 C42 21.9(4)
O41 C42 C51 O51 -18.5(4)
C421 C42 C51 O51 -136.5(4)
C411 C42 C51 O51 96.2(4)
O41 C42 C51 C521 -138.1(4)
C421 C42 C51 C521 103.9(4)
C411 C42 C51 C521 -23.4(5)
O41 C42 C51 C511 97.0(4)
C421 C42 C51 C511 -21.0(5)
C411 C42 C51 C511 -148.3(4)
C1 C6 C61 C66 -52.3(6)
C7 C6 C61 C66 -173.9(4)
C8 C6 C61 C66 66.9(5)
C1 C6 C61 C62 130.4(5)
C7 C6 C61 C62 8.8(6)
C8 C6 C61 C62 -110.4(5)
C66 C61 C62 C63 -0.7(7)
C6 C61 C62 C63 176.6(4)
C61 C62 C63 C64 0.0(8)
C62 C63 C64 C65 0.6(8)
C63 C64 C65 C66 -0.3(8)
C62 C61 C66 C65 1.0(7)
C6 C61 C66 C65 -176.4(5)
C64 C65 C66 C61 -0.5(8)
O41 C42 C411 C416 -116.0(5)
C421 C42 C411 C416 0.7(6)
C51 C42 C411 C416 130.5(5)
O41 C42 C411 C412 59.6(5)
C421 C42 C411 C412 176.3(4)
C51 C42 C411 C412 -53.9(5)
C416 C411 C412 C413 0.4(8)
C42 C411 C412 C413 -175.4(5)
C411 C412 C413 C414 0.1(8)
C412 C413 C414 C415 -0.7(9)
C413 C414 C415 C416 0.8(9)
C412 C411 C416 C415 -0.3(7)
C42 C411 C416 C415 175.3(5)
C414 C415 C416 C411 -0.3(8)
O41 C42 C421 C422 22.7(6)
C411 C42 C421 C422 -92.6(5)
C51 C42 C421 C422 138.3(4)
O41 C42 C421 C426 -163.8(4)
C411 C42 C421 C426 80.9(5)
C51 C42 C421 C426 -48.2(6)
C426 C421 C422 C423 -1.6(7)
C42 C421 C422 C423 172.2(5)
C421 C422 C423 C424 0.7(8)
C422 C423 C424 C425 0.6(9)
C423 C424 C425 C426 -0.9(9)
C424 C425 C426 C421 -0.1(9)
C422 C421 C426 C425 1.3(7)
C42 C421 C426 C425 -172.2(5)
O51 C51 C511 C512 58.9(5)
C521 C51 C511 C512 175.8(4)
C42 C51 C511 C512 -55.4(5)
O51 C51 C511 C516 -117.6(5)
C521 C51 C511 C516 -0.8(6)
C42 C51 C511 C516 128.0(5)
C516 C511 C512 C513 1.8(7)
C51 C511 C512 C513 -175.0(5)
C511 C512 C513 C514 -2.0(8)
C512 C513 C514 C515 1.6(9)
C513 C514 C515 C516 -1.1(11)
C514 C515 C516 C511 1.0(11)
C512 C511 C516 C515 -1.3(9)
C51 C511 C516 C515 175.4(6)
O51 C51 C521 C526 33.5(5)
C511 C51 C521 C526 -82.2(5)
C42 C51 C521 C526 151.2(4)
O51 C51 C521 C522 -152.6(4)
C511 C51 C521 C522 91.7(5)
C42 C51 C521 C522 -34.9(6)
C526 C521 C522 C523 -1.4(7)
C51 C521 C522 C523 -175.3(4)
C521 C522 C523 C524 -0.2(8)
C522 C523 C524 C525 1.4(8)
C523 C524 C525 C526 -0.9(8)
C524 C525 C526 C521 -0.7(8)
C522 C521 C526 C525 1.8(7)
C51 C521 C526 C525 176.1(5)
C915 O911 C912 C913 13(3)
O911 C912 C913 C914 5(3)
C912 C913 C914 C915 -27(6)
C913 C914 C915 O911 34(5)
C912 O911 C915 C914 -26(3)
